data_4516901
loop_
_publ_author_name
'Dhangar, Gopal'
'Serrano, Jose Luis'
'Schulzke, Carola'
'Gunturu, Krishna Chaitanya'
'Kapdi, Anant R.'

_publ_section_title
;
 Palladacycle-Catalyzed Triple Suzuki Coupling Strategy for the Synthesis
 of Anthracene-Based OLED Emitters.
;
_journal_issue 7
_journal_name_full 'ACS omega'
_journal_page_first 3144
_journal_page_last 3156
_journal_paper_doi 10.1021/acsomega.7b00725
_journal_volume 2
_journal_year 2017
_chemical_formula_sum 'C30 H19 Br'
_chemical_formula_weight 459.36
_space_group_crystal_system monoclinic
_space_group_IT_number 14
_space_group_name_Hall '-P 2ybc'
_space_group_name_H-M_alt 'P 1 21/c 1'
_atom_sites_solution_hydrogens geom
_audit_creation_method SHELXL-2013
_cell_angle_alpha 90
_cell_angle_beta 90.64(3)
_cell_angle_gamma 90
_cell_formula_units_Z 4
_cell_length_a 15.892(3)
_cell_length_b 7.5837(15)
_cell_length_c 17.555(4)
_cell_measurement_reflns_used 18789
_cell_measurement_temperature 170(2)
_cell_measurement_theta_max 54.3
_cell_measurement_theta_min 6.4
_cell_volume 2115.6(8)
_computing_cell_refinement 'X-Area by STOE & Cie GmbH 2010'
_computing_data_collection 'X-Area by STOE & Cie GmbH 2010'
_computing_data_reduction 'X-Area by STOE & Cie GmbH 2010'
_computing_molecular_graphics 'XP Version 5.1 by Bruker AXS 1998'
_computing_publication_material 'CIFTAB (Sheldrick, 2013)'
_computing_structure_refinement 'SHELXL-2013 (Sheldrick, 2013)'
_computing_structure_solution 'SHELXT-2014 (Sheldrick, 2013)'
_diffrn_ambient_temperature 170(2)
_diffrn_detector_area_resol_mean 6.67
_diffrn_measured_fraction_theta_full 0.999
_diffrn_measured_fraction_theta_max 0.979
_diffrn_measurement_device_type 'STOE IPDS2T'
_diffrn_measurement_method \w
_diffrn_radiation_type MoK\a
_diffrn_radiation_wavelength 0.71073
_diffrn_reflns_av_R_equivalents 0.0741
_diffrn_reflns_av_unetI/netI 0.0513
_diffrn_reflns_Laue_measured_fraction_full 0.999
_diffrn_reflns_Laue_measured_fraction_max 0.979
_diffrn_reflns_limit_h_max 20
_diffrn_reflns_limit_h_min -20
_diffrn_reflns_limit_k_max 9
_diffrn_reflns_limit_k_min -9
_diffrn_reflns_limit_l_max 22
_diffrn_reflns_limit_l_min -22
_diffrn_reflns_number 17977
_diffrn_reflns_point_group_measured_fraction_full 0.999
_diffrn_reflns_point_group_measured_fraction_max 0.979
_diffrn_reflns_theta_full 25.242
_diffrn_reflns_theta_max 27.183
_diffrn_reflns_theta_min 2.320
_diffrn_source 'fine-focus sealed tube'
_exptl_absorpt_coefficient_mu 1.958
_exptl_absorpt_correction_T_max 0.9591
_exptl_absorpt_correction_T_min 0.7581
_exptl_absorpt_correction_type numerical
_exptl_absorpt_process_details 'face indexed'
_exptl_crystal_colour yellow
_exptl_crystal_density_diffrn 1.442
_exptl_crystal_description prism
_exptl_crystal_F_000 936
_exptl_crystal_size_max 0.439
_exptl_crystal_size_mid 0.366
_exptl_crystal_size_min 0.361
_refine_diff_density_max 0.503
_refine_diff_density_min -0.596
_refine_diff_density_rms 0.074
_refine_ls_extinction_method none
_refine_ls_goodness_of_fit_ref 0.961
_refine_ls_hydrogen_treatment constr
_refine_ls_matrix_type full
_refine_ls_number_parameters 280
_refine_ls_number_reflns 4614
_refine_ls_number_restraints 0
_refine_ls_restrained_S_all 0.961
_refine_ls_R_factor_all 0.0707
_refine_ls_R_factor_gt 0.0420
_refine_ls_shift/su_max 0.001
_refine_ls_shift/su_mean 0.000
_refine_ls_structure_factor_coef Fsqd
_refine_ls_weighting_details 'w=1/[\s^2^(Fo^2^)+(0.0700P)^2^+0.7412P] where P=(Fo^2^+2Fc^2^)/3'
_refine_ls_weighting_scheme calc
_refine_ls_wR_factor_gt 0.1026
_refine_ls_wR_factor_ref 0.1173
_reflns_Friedel_coverage 0.000
_reflns_number_gt 3318
_reflns_number_total 4614
_reflns_threshold_expression 'I > 2\s(I)'
_cod_data_source_file ao7b00725_si_002.cif
_cod_data_source_block GDB-194
_cod_original_cell_volume 2115.6(7)
_cod_original_sg_symbol_H-M 'P 21/c'
_cod_database_code 4516901
_shelx_space_group_comment
;
The symmetry employed for this shelxl refinement is uniquely defined
by the following loop, which should always be used as a source of
symmetry information in preference to the above space-group names.
They are only intended as comments.
;
_shelx_estimated_absorpt_t_min 0.480
_shelx_estimated_absorpt_t_max 0.538
_shelxl_version_number 2013-3

loop_
_space_group_symop_operation_xyz
'x, y, z'
'-x, y+1/2, -z+1/2'
'-x, -y, -z'
'x, -y-1/2, z-1/2'

loop_
_atom_site_label
_atom_site_type_symbol
_atom_site_fract_x
_atom_site_fract_y
_atom_site_fract_z
_atom_site_U_iso_or_equiv
_atom_site_adp_type
_atom_site_occupancy
_atom_site_site_symmetry_order
_atom_site_calc_flag
_atom_site_refinement_flags_posn
_atom_site_refinement_flags_adp
Br1 Br 0.97520(2) -0.32344(5) 0.61931(2) 0.03606(12) Uani 1 1 d . .
C1 C 0.91199(19) -0.1367(4) 0.57440(16) 0.0245(6) Uani 1 1 d . .
C2 C 0.90809(18) -0.1274(4) 0.49465(16) 0.0233(6) Uani 1 1 d . .
C3 C 0.9540(2) -0.2396(4) 0.44588(18) 0.0289(7) Uani 1 1 d . .
H3 H 0.9896 -0.3277 0.4672 0.035 Uiso 1 1 calc R U
C4 C 0.9478(2) -0.2231(4) 0.36928(18) 0.0329(7) Uani 1 1 d . .
H4 H 0.9795 -0.2990 0.3375 0.039 Uiso 1 1 calc R U
C5 C 0.8949(2) -0.0947(5) 0.33597(18) 0.0353(8) Uani 1 1 d . .
H5 H 0.8906 -0.0859 0.2821 0.042 Uiso 1 1 calc R U
C6 C 0.8503(2) 0.0158(4) 0.38019(16) 0.0298(7) Uani 1 1 d . .
H6 H 0.8148 0.1012 0.3568 0.036 Uiso 1 1 calc R U
C7 C 0.85533(19) 0.0072(4) 0.46126(15) 0.0231(6) Uani 1 1 d . .
C8 C 0.81168(19) 0.1263(4) 0.50718(16) 0.0246(6) Uani 1 1 d . .
C9 C 0.8186(2) 0.1154(4) 0.58697(16) 0.0259(6) Uani 1 1 d . .
C10 C 0.7744(2) 0.2307(5) 0.63586(18) 0.0339(7) Uani 1 1 d . .
H10 H 0.7374 0.3158 0.6141 0.041 Uiso 1 1 calc R U
C11 C 0.7832(2) 0.2230(5) 0.71258(19) 0.0390(8) Uani 1 1 d . .
H11 H 0.7528 0.3025 0.7438 0.047 Uiso 1 1 calc R U
C12 C 0.8374(2) 0.0970(5) 0.74624(18) 0.0350(8) Uani 1 1 d . .
H12 H 0.8446 0.0942 0.8000 0.042 Uiso 1 1 calc R U
C13 C 0.8791(2) -0.0193(4) 0.70241(16) 0.0299(7) Uani 1 1 d . .
H13 H 0.9149 -0.1042 0.7259 0.036 Uiso 1 1 calc R U
C14 C 0.87052(19) -0.0175(4) 0.62153(16) 0.0244(6) Uani 1 1 d . .
C15 C 0.7586(2) 0.2694(4) 0.47327(16) 0.0252(6) Uani 1 1 d . .
C16 C 0.6820(2) 0.2364(5) 0.4380(2) 0.0356(8) Uani 1 1 d . .
H16 H 0.6632 0.1180 0.4327 0.043 Uiso 1 1 calc R U
C17 C 0.6318(2) 0.3731(5) 0.4100(2) 0.0387(8) Uani 1 1 d . .
H17 H 0.5793 0.3471 0.3862 0.046 Uiso 1 1 calc R U
C18 C 0.6581(2) 0.5469(4) 0.41659(18) 0.0308(7) Uani 1 1 d . .
C19 C 0.7366(2) 0.5793(4) 0.4496(2) 0.0367(8) Uani 1 1 d . .
H19 H 0.7567 0.6971 0.4528 0.044 Uiso 1 1 calc R U
C20 C 0.7860(2) 0.4432(4) 0.4777(2) 0.0348(8) Uani 1 1 d . .
H20 H 0.8392 0.4688 0.5003 0.042 Uiso 1 1 calc R U
C21 C 0.6033(2) 0.6959(4) 0.38940(19) 0.0334(7) Uani 1 1 d . .
C22 C 0.5389(2) 0.7516(6) 0.4336(2) 0.0428(9) Uani 1 1 d . .
H22 H 0.5302 0.6977 0.4817 0.051 Uiso 1 1 calc R U
C23 C 0.4842(3) 0.8893(6) 0.4089(2) 0.0516(10) Uani 1 1 d . .
H23 H 0.4402 0.9278 0.4411 0.062 Uiso 1 1 calc R U
C24 C 0.4946(3) 0.9657(5) 0.3401(2) 0.0466(10) Uani 1 1 d . .
H24 H 0.4579 1.0576 0.3240 0.056 Uiso 1 1 calc R U
C25 C 0.5595(2) 0.9097(5) 0.2923(2) 0.0370(8) Uani 1 1 d . .
C26 C 0.5701(2) 0.9800(5) 0.2181(2) 0.0457(10) Uani 1 1 d . .
H26 H 0.5340 1.0722 0.2011 0.055 Uiso 1 1 calc R U
C27 C 0.6302(3) 0.9189(6) 0.1710(2) 0.0494(10) Uani 1 1 d . .
H27 H 0.6346 0.9654 0.1209 0.059 Uiso 1 1 calc R U
C28 C 0.6862(3) 0.7874(6) 0.1956(2) 0.0495(10) Uani 1 1 d . .
H28 H 0.7285 0.7455 0.1624 0.059 Uiso 1 1 calc R U
C29 C 0.6798(2) 0.7192(5) 0.2675(2) 0.0385(8) Uani 1 1 d . .
H29 H 0.7195 0.6336 0.2844 0.046 Uiso 1 1 calc R U
C30 C 0.6158(2) 0.7731(4) 0.31685(19) 0.0313(7) Uani 1 1 d . .

loop_
_atom_site_aniso_label
_atom_site_aniso_U_11
_atom_site_aniso_U_22
_atom_site_aniso_U_33
_atom_site_aniso_U_23
_atom_site_aniso_U_13
_atom_site_aniso_U_12
Br1 0.0457(2) 0.02778(18) 0.03448(17) 0.00488(14) -0.01085(13) 0.00933(15)
C1 0.0290(15) 0.0201(15) 0.0241(13) 0.0045(11) -0.0082(11) -0.0035(11)
C2 0.0256(15) 0.0185(14) 0.0258(14) 0.0010(11) -0.0046(11) -0.0042(11)
C3 0.0324(17) 0.0215(15) 0.0326(16) -0.0031(12) -0.0017(13) -0.0014(13)
C4 0.0403(19) 0.0280(18) 0.0304(15) -0.0069(13) 0.0013(14) -0.0015(13)
C5 0.052(2) 0.0316(18) 0.0218(14) -0.0005(13) -0.0021(14) -0.0030(15)
C6 0.0433(19) 0.0243(16) 0.0215(14) 0.0029(12) -0.0091(13) -0.0007(13)
C7 0.0280(15) 0.0190(14) 0.0223(13) 0.0016(11) -0.0045(11) -0.0058(11)
C8 0.0316(16) 0.0185(14) 0.0236(13) 0.0020(11) -0.0083(12) -0.0023(12)
C9 0.0317(16) 0.0222(15) 0.0235(14) -0.0005(11) -0.0086(12) -0.0007(12)
C10 0.0404(19) 0.0310(18) 0.0303(16) -0.0015(13) -0.0061(14) 0.0090(14)
C11 0.049(2) 0.038(2) 0.0299(16) -0.0058(14) -0.0007(15) 0.0083(16)
C12 0.045(2) 0.039(2) 0.0207(14) 0.0004(13) -0.0069(13) -0.0046(15)
C13 0.0361(18) 0.0301(17) 0.0234(14) 0.0034(12) -0.0062(13) -0.0019(13)
C14 0.0309(16) 0.0214(15) 0.0207(13) 0.0025(11) -0.0043(11) -0.0050(12)
C15 0.0330(17) 0.0181(14) 0.0244(14) 0.0017(11) -0.0060(12) 0.0030(12)
C16 0.040(2) 0.0203(16) 0.0461(19) -0.0001(14) -0.0162(16) -0.0010(14)
C17 0.0363(19) 0.0267(17) 0.053(2) -0.0019(15) -0.0217(16) -0.0022(14)
C18 0.0356(18) 0.0249(16) 0.0317(15) 0.0006(13) -0.0102(13) 0.0044(13)
C19 0.0382(19) 0.0200(17) 0.052(2) 0.0061(14) -0.0151(15) -0.0054(14)
C20 0.0324(18) 0.0244(17) 0.0472(19) 0.0044(14) -0.0177(15) -0.0051(13)
C21 0.0363(18) 0.0267(17) 0.0370(16) -0.0060(13) -0.0136(14) 0.0033(14)
C22 0.049(2) 0.044(2) 0.0360(18) -0.0056(16) -0.0106(16) 0.0113(17)
C23 0.052(2) 0.049(2) 0.054(2) -0.0121(19) -0.0083(19) 0.022(2)
C24 0.051(2) 0.031(2) 0.057(2) -0.0052(17) -0.0246(19) 0.0114(17)
C25 0.0338(19) 0.0263(17) 0.050(2) -0.0018(15) -0.0208(15) 0.0025(14)
C26 0.045(2) 0.0276(19) 0.064(2) 0.0140(17) -0.0227(19) -0.0050(16)
C27 0.045(2) 0.051(3) 0.052(2) 0.0207(19) -0.0085(18) -0.0134(19)
C28 0.039(2) 0.055(3) 0.054(2) 0.0112(19) 0.0004(18) -0.0080(18)
C29 0.0329(19) 0.035(2) 0.047(2) 0.0092(15) -0.0058(15) 0.0009(14)
C30 0.0315(17) 0.0203(15) 0.0418(18) 0.0011(13) -0.0103(14) -0.0050(13)

loop_
_atom_type_symbol
_atom_type_description
_atom_type_scat_dispersion_real
_atom_type_scat_dispersion_imag
_atom_type_scat_source
C C 0.0033 0.0016 'International Tables Vol C Tables 4.2.6.8 and 6.1.1.4'
H H 0.0000 0.0000 'International Tables Vol C Tables 4.2.6.8 and 6.1.1.4'
Br Br -0.2901 2.4595 'International Tables Vol C Tables 4.2.6.8 and 6.1.1.4'

loop_
_geom_angle_atom_site_label_1
_geom_angle_atom_site_label_2
_geom_angle_atom_site_label_3
_geom_angle
C14 C1 C2 122.9(3)
C14 C1 Br1 119.1(2)
C2 C1 Br1 117.9(2)
C1 C2 C3 123.8(3)
C1 C2 C7 117.4(3)
C3 C2 C7 118.8(3)
C4 C3 C2 120.9(3)
C4 C3 H3 119.5
C2 C3 H3 119.5
C3 C4 C5 120.8(3)
C3 C4 H4 119.6
C5 C4 H4 119.6
C6 C5 C4 120.3(3)
C6 C5 H5 119.8
C4 C5 H5 119.8
C5 C6 C7 121.5(3)
C5 C6 H6 119.2
C7 C6 H6 119.2
C8 C7 C6 121.5(3)
C8 C7 C2 120.8(2)
C6 C7 C2 117.6(3)
C7 C8 C9 120.1(3)
C7 C8 C15 121.4(3)
C9 C8 C15 118.5(3)
C8 C9 C10 122.2(3)
C8 C9 C14 120.1(3)
C10 C9 C14 117.7(3)
C11 C10 C9 122.0(3)
C11 C10 H10 119.0
C9 C10 H10 119.0
C10 C11 C12 120.1(3)
C10 C11 H11 119.9
C12 C11 H11 119.9
C13 C12 C11 120.3(3)
C13 C12 H12 119.8
C11 C12 H12 119.8
C12 C13 C14 121.3(3)
C12 C13 H13 119.3
C14 C13 H13 119.3
C1 C14 C13 122.9(3)
C1 C14 C9 118.5(2)
C13 C14 C9 118.5(3)
C16 C15 C20 118.1(3)
C16 C15 C8 122.5(3)
C20 C15 C8 119.4(3)
C15 C16 C17 121.3(3)
C15 C16 H16 119.3
C17 C16 H16 119.3
C18 C17 C16 120.5(3)
C18 C17 H17 119.8
C16 C17 H17 119.8
C17 C18 C19 118.0(3)
C17 C18 C21 121.1(3)
C19 C18 C21 120.9(3)
C20 C19 C18 121.2(3)
C20 C19 H19 119.4
C18 C19 H19 119.4
C19 C20 C15 120.7(3)
C19 C20 H20 119.6
C15 C20 H20 119.6
C22 C21 C30 119.9(3)
C22 C21 C18 119.4(3)
C30 C21 C18 120.7(3)
C21 C22 C23 121.1(4)
C21 C22 H22 119.5
C23 C22 H22 119.5
C24 C23 C22 120.4(4)
C24 C23 H23 119.8
C22 C23 H23 119.8
C23 C24 C25 120.2(3)
C23 C24 H24 119.9
C25 C24 H24 119.9
C24 C25 C26 122.1(3)
C24 C25 C30 120.0(3)
C26 C25 C30 117.9(3)
C27 C26 C25 121.6(3)
C27 C26 H26 119.2
C25 C26 H26 119.2
C26 C27 C28 120.3(4)
C26 C27 H27 119.8
C28 C27 H27 119.8
C29 C28 C27 120.1(4)
C29 C28 H28 120.0
C27 C28 H28 120.0
C28 C29 C30 121.3(3)
C28 C29 H29 119.3
C30 C29 H29 119.3
C29 C30 C21 122.9(3)
C29 C30 C25 118.6(3)
C21 C30 C25 118.5(3)

loop_
_geom_bond_atom_site_label_1
_geom_bond_atom_site_label_2
_geom_bond_distance
Br1 C1 1.902(3)
C1 C14 1.396(4)
C1 C2 1.402(4)
C2 C3 1.415(4)
C2 C7 1.442(4)
C3 C4 1.353(4)
C3 H3 0.9500
C4 C5 1.409(5)
C4 H4 0.9500
C5 C6 1.348(5)
C5 H5 0.9500
C6 C7 1.426(4)
C6 H6 0.9500
C7 C8 1.400(4)
C8 C9 1.406(4)
C8 C15 1.494(4)
C9 C10 1.417(5)
C9 C14 1.433(4)
C10 C11 1.354(5)
C10 H10 0.9500
C11 C12 1.412(5)
C11 H11 0.9500
C12 C13 1.350(5)
C12 H12 0.9500
C13 C14 1.425(4)
C13 H13 0.9500
C15 C16 1.382(4)
C15 C20 1.389(4)
C16 C17 1.395(5)
C16 H16 0.9500
C17 C18 1.386(5)
C17 H17 0.9500
C18 C19 1.392(5)
C18 C21 1.501(4)
C19 C20 1.385(5)
C19 H19 0.9500
C20 H20 0.9500
C21 C22 1.359(5)
C21 C30 1.418(5)
C22 C23 1.422(5)
C22 H22 0.9500
C23 C24 1.352(6)
C23 H23 0.9500
C24 C25 1.402(5)
C24 H24 0.9500
C25 C26 1.419(5)
C25 C30 1.432(5)
C26 C27 1.353(6)
C26 H26 0.9500
C27 C28 1.401(6)
C27 H27 0.9500
C28 C29 1.369(5)
C28 H28 0.9500
C29 C30 1.404(5)
C29 H29 0.9500

loop_
_geom_torsion_atom_site_label_1
_geom_torsion_atom_site_label_2
_geom_torsion_atom_site_label_3
_geom_torsion_atom_site_label_4
_geom_torsion
C14 C1 C2 C3 175.7(3)
Br1 C1 C2 C3 -5.5(4)
C14 C1 C2 C7 -3.0(4)
Br1 C1 C2 C7 175.8(2)
C1 C2 C3 C4 -179.6(3)
C7 C2 C3 C4 -0.9(5)
C2 C3 C4 C5 -0.6(5)
C3 C4 C5 C6 0.9(5)
C4 C5 C6 C7 0.2(5)
C5 C6 C7 C8 177.4(3)
C5 C6 C7 C2 -1.7(5)
C1 C2 C7 C8 1.6(4)
C3 C2 C7 C8 -177.1(3)
C1 C2 C7 C6 -179.2(3)
C3 C2 C7 C6 2.0(4)
C6 C7 C8 C9 -179.4(3)
C2 C7 C8 C9 -0.2(4)
C6 C7 C8 C15 -0.8(5)
C2 C7 C8 C15 178.4(3)
C7 C8 C9 C10 -178.7(3)
C15 C8 C9 C10 2.7(5)
C7 C8 C9 C14 0.1(4)
C15 C8 C9 C14 -178.5(3)
C8 C9 C10 C11 -178.0(3)
C14 C9 C10 C11 3.2(5)
C9 C10 C11 C12 -0.3(6)
C10 C11 C12 C13 -1.7(6)
C11 C12 C13 C14 0.7(5)
C2 C1 C14 C13 -175.5(3)
Br1 C1 C14 C13 5.6(4)
C2 C1 C14 C9 2.9(5)
Br1 C1 C14 C9 -175.9(2)
C12 C13 C14 C1 -179.4(3)
C12 C13 C14 C9 2.2(5)
C8 C9 C14 C1 -1.4(4)
C10 C9 C14 C1 177.5(3)
C8 C9 C14 C13 177.1(3)
C10 C9 C14 C13 -4.0(4)
C7 C8 C15 C16 72.6(4)
C9 C8 C15 C16 -108.8(4)
C7 C8 C15 C20 -108.1(4)
C9 C8 C15 C20 70.5(4)
C20 C15 C16 C17 -2.4(5)
C8 C15 C16 C17 176.9(3)
C15 C16 C17 C18 0.4(6)
C16 C17 C18 C19 2.0(6)
C16 C17 C18 C21 -177.7(3)
C17 C18 C19 C20 -2.4(6)
C21 C18 C19 C20 177.2(3)
C18 C19 C20 C15 0.5(6)
C16 C15 C20 C19 1.9(5)
C8 C15 C20 C19 -177.4(3)
C17 C18 C21 C22 79.3(5)
C19 C18 C21 C22 -100.3(4)
C17 C18 C21 C30 -97.7(4)
C19 C18 C21 C30 82.6(4)
C30 C21 C22 C23 -1.3(6)
C18 C21 C22 C23 -178.3(4)
C21 C22 C23 C24 1.2(6)
C22 C23 C24 C25 0.0(6)
C23 C24 C25 C26 176.8(4)
C23 C24 C25 C30 -1.0(6)
C24 C25 C26 C27 -176.6(4)
C30 C25 C26 C27 1.2(5)
C25 C26 C27 C28 -2.3(6)
C26 C27 C28 C29 0.4(6)
C27 C28 C29 C30 2.6(6)
C28 C29 C30 C21 175.1(3)
C28 C29 C30 C25 -3.7(5)
C22 C21 C30 C29 -178.5(3)
C18 C21 C30 C29 -1.4(5)
C22 C21 C30 C25 0.3(5)
C18 C21 C30 C25 177.3(3)
C24 C25 C30 C29 179.6(3)
C26 C25 C30 C29 1.8(5)
C24 C25 C30 C21 0.8(5)
C26 C25 C30 C21 -177.0(3)
